data_7045085
loop_
_publ_author_name
'Oyarzo, Juan'
'Acu\~na, Alejandra'
'Klahn, Hugo'
'Arancibia, Rodrigo'
'Silva, Carlos P.'
'Bosque, Ram\'on'
'L\'opez, Concepci\'on'
'Font-Bard\'ia, Merc\`e'
'Calvis, Carme'
'Messeguer, Ram\'on'

_publ_section_title
;
 Isomeric and hybrid ferrocenyl/cyrhetrenyl aldimines: a new family of
 multifunctional compounds.
;
_journal_issue 5
_journal_name_full 'Dalton transactions (Cambridge, England : 2003)'
_journal_page_first 1635
_journal_page_last 1649
_journal_paper_doi 10.1039/c7dt04142j
_journal_volume 47
_journal_year 2018
_chemical_formula_moiety 'C19 H14 Fe N O3 Re'
_chemical_formula_sum 'C19 H14 Fe N O3 Re'
_chemical_formula_weight 546.36
_space_group_crystal_system orthorhombic
_space_group_IT_number 60
_space_group_name_Hall '-P 2n 2ab'
_space_group_name_H-M_alt 'P b c n'
_symmetry_space_group_name_Hall '-P 2n 2ab'
_symmetry_space_group_name_H-M 'P b c n'
_atom_sites_solution_hydrogens geom
_audit_creation_method SHELXL-97
_audit_update_record
;
2017-12-18 deposited with the CCDC.
2017-12-19 downloaded from the CCDC.
;
_cell_angle_alpha 90
_cell_angle_beta 90
_cell_angle_gamma 90
_cell_formula_units_Z 8
_cell_length_a 20.2799(7)
_cell_length_b 7.3753(3)
_cell_length_c 22.2740(9)
_cell_measurement_reflns_used 6827
_cell_measurement_temperature 100(2)
_cell_measurement_theta_max 28.25
_cell_measurement_theta_min 2.94
_cell_volume 3331.5(2)
_computing_cell_refinement 'Bruker SAINT'
_computing_data_collection 'Bruker APEX2'
_computing_data_reduction 'Bruker SAINT'
_computing_molecular_graphics 'Bruker SHELXTL'
_computing_publication_material 'Bruker SHELXTL'
_computing_structure_refinement 'SHELXL-2014 (Sheldrick 2014)'
_computing_structure_solution 'SHELXS-97 (Sheldrick 2008)'
_diffrn_ambient_temperature 100(2)
_diffrn_measured_fraction_theta_full 0.998
_diffrn_measured_fraction_theta_max 0.997
_diffrn_measurement_device_type 'D8 Venture'
_diffrn_measurement_method '\f and \w scans'
_diffrn_radiation_type MoK\a
_diffrn_radiation_wavelength 0.71073
_diffrn_reflns_av_R_equivalents 0.0594
_diffrn_reflns_av_unetI/netI 0.0485
_diffrn_reflns_Laue_measured_fraction_full 0.998
_diffrn_reflns_Laue_measured_fraction_max 0.997
_diffrn_reflns_limit_h_max 27
_diffrn_reflns_limit_h_min -26
_diffrn_reflns_limit_k_max 9
_diffrn_reflns_limit_k_min -8
_diffrn_reflns_limit_l_max 29
_diffrn_reflns_limit_l_min -25
_diffrn_reflns_number 21377
_diffrn_reflns_point_group_measured_fraction_full 0.998
_diffrn_reflns_point_group_measured_fraction_max 0.997
_diffrn_reflns_theta_full 25.242
_diffrn_reflns_theta_max 28.303
_diffrn_reflns_theta_min 2.008
_diffrn_source microfocus
_exptl_absorpt_coefficient_mu 8.149
_exptl_absorpt_correction_T_max 0.7457
_exptl_absorpt_correction_T_min 0.5655
_exptl_absorpt_correction_type multi-scan
_exptl_absorpt_process_details sadabs
_exptl_crystal_colour red
_exptl_crystal_density_diffrn 2.179
_exptl_crystal_description plate
_exptl_crystal_F_000 2080
_exptl_crystal_size_max 0.120
_exptl_crystal_size_mid 0.087
_exptl_crystal_size_min 0.047
_refine_diff_density_max 0.888
_refine_diff_density_min -1.093
_refine_diff_density_rms 0.196
_refine_ls_extinction_method none
_refine_ls_goodness_of_fit_ref 1.027
_refine_ls_hydrogen_treatment constr
_refine_ls_matrix_type full
_refine_ls_number_parameters 226
_refine_ls_number_reflns 4125
_refine_ls_number_restraints 0
_refine_ls_restrained_S_all 1.027
_refine_ls_R_factor_all 0.0587
_refine_ls_R_factor_gt 0.0336
_refine_ls_shift/su_max 0.001
_refine_ls_shift/su_mean 0.000
_refine_ls_structure_factor_coef Fsqd
_refine_ls_weighting_details
;
 w=1/[\s^2^(Fo^2^)+(0.0054P)^2^+20.4119P]
 where P=(Fo^2^+2Fc^2^)/3
;
_refine_ls_weighting_scheme calc
_refine_ls_wR_factor_gt 0.0528
_refine_ls_wR_factor_ref 0.0601
_reflns_Friedel_coverage 0.000
_reflns_number_gt 3094
_reflns_number_total 4125
_reflns_threshold_expression 'I > 2\s(I)'
_cod_data_source_file c7dt04142j2.cif
_cod_data_source_block compound_1
_cod_depositor_comments 'Adding full bibliography for 7045085--7045086.cif.'
_cod_database_code 7045085
_shelx_space_group_comment
;
The symmetry employed for this shelxl refinement is uniquely defined
by the following loop, which should always be used as a source of
symmetry information in preference to the above space-group names.
They are only intended as comments.
;

loop_
_space_group_symop_operation_xyz
'x, y, z'
'x+1/2, -y+1/2, -z'
'-x, y, -z+1/2'
'-x+1/2, -y+1/2, z+1/2'
'-x, -y, -z'
'-x-1/2, y-1/2, z'
'x, -y, z-1/2'
'x-1/2, y-1/2, -z-1/2'

loop_
_atom_site_label
_atom_site_type_symbol
_atom_site_fract_x
_atom_site_fract_y
_atom_site_fract_z
_atom_site_U_iso_or_equiv
_atom_site_adp_type
_atom_site_occupancy
_atom_site_site_symmetry_order
_atom_site_calc_flag
_atom_site_refinement_flags_posn
_atom_site_refinement_flags_adp
Re1 Re 0.12913(2) 0.63397(3) 0.09893(2) 0.01148(6) Uani 1 1 d . .
Fe1 Fe 0.12880(3) 1.19459(9) 0.35881(3) 0.01097(14) Uani 1 1 d . .
O1 O 0.20042(19) 0.3943(6) 0.19068(19) 0.0307(10) Uani 1 1 d . .
O2 O 0.25992(17) 0.6849(6) 0.03201(18) 0.0270(10) Uani 1 1 d . .
O3 O 0.09224(17) 0.3028(5) 0.02285(18) 0.0204(9) Uani 1 1 d . .
N1 N 0.11002(19) 0.8474(6) 0.2306(2) 0.0158(9) Uani 1 1 d . .
C1 C 0.0646(2) 1.3329(7) 0.3046(3) 0.0166(12) Uani 1 1 d . .
H1 H 0.0568 1.3109 0.2632 0.020 Uiso 1 1 calc R U
C2 C 0.0301(2) 1.2511(8) 0.3533(3) 0.0208(13) Uani 1 1 d . .
H2 H -0.0046 1.1649 0.3502 0.025 Uiso 1 1 calc R U
C3 C 0.0570(2) 1.3222(7) 0.4078(3) 0.0194(12) Uani 1 1 d . .
H3 H 0.0434 1.2919 0.4473 0.023 Uiso 1 1 calc R U
C4 C 0.1078(2) 1.4464(7) 0.3921(3) 0.0197(12) Uani 1 1 d . .
H4 H 0.1341 1.5135 0.4196 0.024 Uiso 1 1 calc R U
C5 C 0.1125(2) 1.4531(7) 0.3287(3) 0.0171(11) Uani 1 1 d . .
H5 H 0.1425 1.5252 0.3063 0.021 Uiso 1 1 calc R U
C6 C 0.1396(2) 0.9186(7) 0.3599(2) 0.0160(11) Uani 1 1 d . .
H6 H 0.1052 0.8310 0.3599 0.019 Uiso 1 1 calc R U
C7 C 0.1694(2) 0.9950(7) 0.4113(2) 0.0154(11) Uani 1 1 d . .
H7 H 0.1583 0.9681 0.4518 0.018 Uiso 1 1 calc R U
C8 C 0.2192(2) 1.1198(7) 0.3923(2) 0.0182(12) Uani 1 1 d . .
H8A H 0.2472 1.1889 0.4177 0.022 Uiso 1 1 calc R U
C9 C 0.2194(2) 1.1219(7) 0.3287(2) 0.0156(11) Uani 1 1 d . .
H9A H 0.2473 1.1937 0.3040 0.019 Uiso 1 1 calc R U
C10 C 0.1699(2) 0.9957(7) 0.3079(2) 0.0119(10) Uani 1 1 d . .
C11 C 0.1501(2) 0.9720(7) 0.2462(2) 0.0143(11) Uani 1 1 d . .
H11A H 0.1674 1.0512 0.2165 0.017 Uiso 1 1 calc R U
C12 C 0.0902(2) 0.8419(7) 0.1701(2) 0.0134(11) Uani 1 1 d . .
C13 C 0.0370(2) 0.7297(7) 0.1511(2) 0.0136(11) Uani 1 1 d . .
H13A H 0.0128 0.6477 0.1755 0.016 Uiso 1 1 calc R U
C14 C 0.0265(2) 0.7625(7) 0.0887(2) 0.0153(11) Uani 1 1 d . .
H14A H -0.0067 0.7079 0.0646 0.018 Uiso 1 1 calc R U
C15 C 0.0741(2) 0.8908(7) 0.0686(3) 0.0180(12) Uani 1 1 d . .
H15A H 0.0783 0.9369 0.0290 0.022 Uiso 1 1 calc R U
C16 C 0.1142(2) 0.9374(7) 0.1187(2) 0.0145(11) Uani 1 1 d . .
H16A H 0.1508 1.0181 0.1181 0.017 Uiso 1 1 calc R U
C17 C 0.1736(2) 0.4825(8) 0.1556(3) 0.0191(12) Uani 1 1 d . .
C18 C 0.2105(2) 0.6606(7) 0.0560(2) 0.0163(11) Uani 1 1 d . .
C19 C 0.1082(2) 0.4257(7) 0.0517(2) 0.0131(10) Uani 1 1 d . .

loop_
_atom_site_aniso_label
_atom_site_aniso_U_11
_atom_site_aniso_U_22
_atom_site_aniso_U_33
_atom_site_aniso_U_23
_atom_site_aniso_U_13
_atom_site_aniso_U_12
Re1 0.01033(8) 0.01149(9) 0.01261(10) -0.00131(9) 0.00096(8) -0.00090(8)
Fe1 0.0085(3) 0.0100(3) 0.0145(4) -0.0006(3) -0.0001(3) 0.0013(3)
O1 0.033(2) 0.031(3) 0.028(2) 0.008(2) -0.0075(19) 0.005(2)
O2 0.0167(17) 0.038(3) 0.026(2) -0.001(2) 0.0111(17) -0.0027(17)
O3 0.0211(18) 0.0145(19) 0.025(2) -0.0026(18) -0.0020(17) -0.0018(15)
N1 0.0206(19) 0.009(2) 0.017(2) -0.003(2) 0.0027(18) -0.0023(17)
C1 0.012(2) 0.018(3) 0.020(3) -0.003(2) -0.002(2) 0.004(2)
C2 0.009(2) 0.017(3) 0.036(4) 0.006(3) 0.001(2) 0.003(2)
C3 0.018(2) 0.024(3) 0.016(3) 0.004(3) 0.006(2) 0.011(2)
C4 0.021(2) 0.012(3) 0.025(3) -0.004(2) -0.004(2) 0.007(2)
C5 0.016(2) 0.010(2) 0.026(3) 0.006(2) 0.005(2) 0.0029(19)
C6 0.012(2) 0.011(2) 0.024(3) 0.003(2) -0.002(2) 0.0036(19)
C7 0.018(2) 0.018(3) 0.009(3) -0.002(2) -0.002(2) 0.009(2)
C8 0.012(2) 0.017(3) 0.026(3) -0.004(3) -0.006(2) 0.004(2)
C9 0.0079(19) 0.013(3) 0.026(3) -0.003(3) 0.002(2) 0.004(2)
C10 0.010(2) 0.008(2) 0.017(3) -0.001(2) -0.002(2) 0.0008(18)
C11 0.012(2) 0.013(3) 0.017(3) -0.003(2) 0.002(2) 0.0067(19)
C12 0.013(2) 0.007(3) 0.020(3) -0.005(2) -0.001(2) 0.0026(18)
C13 0.010(2) 0.013(3) 0.017(3) -0.005(2) 0.006(2) 0.0013(19)
C14 0.010(2) 0.018(3) 0.018(3) -0.002(2) -0.003(2) 0.0043(19)
C15 0.021(2) 0.015(3) 0.019(3) 0.005(2) -0.001(2) 0.002(2)
C16 0.017(2) 0.010(2) 0.017(3) 0.003(2) 0.002(2) -0.0034(19)
C17 0.018(2) 0.022(3) 0.017(3) -0.002(3) 0.009(2) 0.002(2)
C18 0.021(2) 0.016(3) 0.012(3) -0.005(2) -0.003(2) 0.001(2)
C19 0.013(2) 0.013(2) 0.013(3) 0.005(2) 0.003(2) 0.0028(19)

loop_
_atom_type_symbol
_atom_type_description
_atom_type_scat_dispersion_real
_atom_type_scat_dispersion_imag
_atom_type_scat_source
C C 0.0033 0.0016 'International Tables Vol C Tables 4.2.6.8 and 6.1.1.4'
H H 0.0000 0.0000 'International Tables Vol C Tables 4.2.6.8 and 6.1.1.4'
N N 0.0061 0.0033 'International Tables Vol C Tables 4.2.6.8 and 6.1.1.4'
O O 0.0106 0.0060 'International Tables Vol C Tables 4.2.6.8 and 6.1.1.4'
Fe Fe 0.3463 0.8444 'International Tables Vol C Tables 4.2.6.8 and 6.1.1.4'
Re Re -1.0185 7.2310 'International Tables Vol C Tables 4.2.6.8 and 6.1.1.4'

loop_
_geom_angle_atom_site_label_1
_geom_angle_atom_site_label_2
_geom_angle_atom_site_label_3
_geom_angle
C19 Re1 C17 89.9(2)
C19 Re1 C18 89.9(2)
C17 Re1 C18 89.0(2)
C19 Re1 C14 94.32(19)
C17 Re1 C14 137.2(2)
C18 Re1 C14 133.4(2)
C19 Re1 C15 113.1(2)
C17 Re1 C15 154.7(2)
C18 Re1 C15 100.7(2)
C14 Re1 C15 36.07(18)
C19 Re1 C16 149.15(19)
C17 Re1 C16 120.3(2)
C18 Re1 C16 96.2(2)
C14 Re1 C16 59.94(18)
C15 Re1 C16 36.05(18)
C19 Re1 C13 110.04(18)
C17 Re1 C13 103.2(2)
C18 Re1 C13 156.3(2)
C14 Re1 C13 36.05(18)
C15 Re1 C13 60.23(19)
C16 Re1 C13 60.03(17)
C19 Re1 C12 145.50(18)
C17 Re1 C12 95.5(2)
C18 Re1 C12 124.12(19)
C14 Re1 C12 59.45(17)
C15 Re1 C12 59.74(19)
C16 Re1 C12 35.86(17)
C13 Re1 C12 35.63(16)
C9 Fe1 C10 41.71(19)
C9 Fe1 C4 123.3(2)
C10 Fe1 C4 160.6(2)
C9 Fe1 C6 69.2(2)
C10 Fe1 C6 41.0(2)
C4 Fe1 C6 157.1(2)
C9 Fe1 C5 106.5(2)
C10 Fe1 C5 123.7(2)
C4 Fe1 C5 40.5(2)
C6 Fe1 C5 161.2(2)
C9 Fe1 C1 120.9(2)
C10 Fe1 C1 106.9(2)
C4 Fe1 C1 68.2(2)
C6 Fe1 C1 124.7(2)
C5 Fe1 C1 40.6(2)
C9 Fe1 C3 160.3(2)
C10 Fe1 C3 156.9(2)
C4 Fe1 C3 40.7(2)
C6 Fe1 C3 121.8(2)
C5 Fe1 C3 68.4(2)
C1 Fe1 C3 68.5(2)
C9 Fe1 C2 156.8(2)
C10 Fe1 C2 120.9(2)
C4 Fe1 C2 68.5(2)
C6 Fe1 C2 107.9(2)
C5 Fe1 C2 68.5(2)
C1 Fe1 C2 40.7(2)
C3 Fe1 C2 40.9(2)
C9 Fe1 C7 68.6(2)
C10 Fe1 C7 68.6(2)
C4 Fe1 C7 121.9(2)
C6 Fe1 C7 40.3(2)
C5 Fe1 C7 156.8(2)
C1 Fe1 C7 161.5(2)
C3 Fe1 C7 108.2(2)
C2 Fe1 C7 124.9(2)
C9 Fe1 C8 40.6(2)
C10 Fe1 C8 69.1(2)
C4 Fe1 C8 107.3(2)
C6 Fe1 C8 68.5(2)
C5 Fe1 C8 120.8(2)
C1 Fe1 C8 156.2(2)
C3 Fe1 C8 124.4(2)
C2 Fe1 C8 161.5(2)
C7 Fe1 C8 40.8(2)
C11 N1 C12 117.7(4)
C5 C1 C2 108.2(5)
C5 C1 Fe1 69.7(3)
C2 C1 Fe1 69.7(3)
C5 C1 H1 125.9
C2 C1 H1 125.9
Fe1 C1 H1 126.3
C1 C2 C3 107.6(5)
C1 C2 Fe1 69.6(3)
C3 C2 Fe1 69.5(3)
C1 C2 H2 126.2
C3 C2 H2 126.2
Fe1 C2 H2 126.2
C4 C3 C2 107.8(5)
C4 C3 Fe1 69.5(3)
C2 C3 Fe1 69.6(3)
C4 C3 H3 126.1
C2 C3 H3 126.1
Fe1 C3 H3 126.3
C5 C4 C3 108.4(5)
C5 C4 Fe1 69.8(3)
C3 C4 Fe1 69.8(3)
C5 C4 H4 125.8
C3 C4 H4 125.8
Fe1 C4 H4 126.1
C4 C5 C1 108.0(5)
C4 C5 Fe1 69.7(3)
C1 C5 Fe1 69.7(3)
C4 C5 H5 126.0
C1 C5 H5 126.0
Fe1 C5 H5 126.2
C7 C6 C10 108.3(4)
C7 C6 Fe1 70.0(3)
C10 C6 Fe1 68.9(3)
C7 C6 H6 125.9
C10 C6 H6 125.9
Fe1 C6 H6 126.7
C6 C7 C8 108.6(5)
C6 C7 Fe1 69.6(3)
C8 C7 Fe1 69.7(3)
C6 C7 H7 125.7
C8 C7 H7 125.7
Fe1 C7 H7 126.5
C9 C8 C7 107.8(4)
C9 C8 Fe1 68.7(3)
C7 C8 Fe1 69.5(3)
C9 C8 H8A 126.1
C7 C8 H8A 126.1
Fe1 C8 H8A 127.2
C8 C9 C10 108.1(5)
C8 C9 Fe1 70.7(3)
C10 C9 Fe1 69.3(3)
C8 C9 H9A 125.9
C10 C9 H9A 125.9
Fe1 C9 H9A 125.6
C6 C10 C11 127.2(4)
C6 C10 C9 107.2(4)
C11 C10 C9 125.2(5)
C6 C10 Fe1 70.1(3)
C11 C10 Fe1 120.3(3)
C9 C10 Fe1 69.0(3)
N1 C11 C10 121.6(5)
N1 C11 H11A 119.2
C10 C11 H11A 119.2
N1 C12 C13 121.2(5)
N1 C12 C16 130.9(4)
C13 C12 C16 107.9(5)
N1 C12 Re1 124.8(3)
C13 C12 Re1 70.9(3)
C16 C12 Re1 70.5(3)
C12 C13 C14 107.7(5)
C12 C13 Re1 73.4(3)
C14 C13 Re1 71.5(3)
C12 C13 H13A 126.1
C14 C13 H13A 126.1
Re1 C13 H13A 120.7
C15 C14 C13 108.5(4)
C15 C14 Re1 72.0(3)
C13 C14 Re1 72.4(3)
C15 C14 H14A 125.7
C13 C14 H14A 125.7
Re1 C14 H14A 121.5
C14 C15 C16 107.6(5)
C14 C15 Re1 71.9(3)
C16 C15 Re1 72.0(3)
C14 C15 H15A 126.2
C16 C15 H15A 126.2
Re1 C15 H15A 121.6
C15 C16 C12 108.3(4)
C15 C16 Re1 72.0(3)
C12 C16 Re1 73.7(3)
C15 C16 H16A 125.9
C12 C16 H16A 125.9
Re1 C16 H16A 120.3
O1 C17 Re1 178.5(5)
O2 C18 Re1 176.3(5)
O3 C19 Re1 176.5(4)

loop_
_geom_bond_atom_site_label_1
_geom_bond_atom_site_label_2
_geom_bond_distance
Re1 C19 1.910(5)
Re1 C17 1.912(6)
Re1 C18 1.917(5)
Re1 C14 2.298(4)
Re1 C15 2.300(5)
Re1 C16 2.301(5)
Re1 C13 2.310(5)
Re1 C12 2.343(5)
Fe1 C9 2.029(4)
Fe1 C10 2.032(5)
Fe1 C4 2.045(5)
Fe1 C6 2.047(5)
Fe1 C5 2.047(5)
Fe1 C1 2.048(5)
Fe1 C3 2.049(5)
Fe1 C2 2.049(5)
Fe1 C7 2.053(5)
Fe1 C8 2.055(5)
O1 C17 1.153(7)
O2 C18 1.150(6)
O3 C19 1.156(6)
N1 C11 1.276(6)
N1 C12 1.406(7)
C1 C5 1.422(7)
C1 C2 1.425(7)
C1 H1 0.9500
C2 C3 1.430(8)
C2 H2 0.9500
C3 C4 1.422(7)
C3 H3 0.9500
C4 C5 1.417(8)
C4 H4 0.9500
C5 H5 0.9500
C6 C7 1.413(7)
C6 C10 1.429(7)
C6 H6 0.9500
C7 C8 1.431(7)
C7 H7 0.9500
C8 C9 1.416(8)
C8 H8A 0.9500
C9 C10 1.446(7)
C9 H9A 0.9500
C10 C11 1.443(7)
C11 H11A 0.9500
C12 C13 1.424(7)
C12 C16 1.430(7)
C13 C14 1.426(7)
C13 H13A 0.9500
C14 C15 1.424(7)
C14 H14A 0.9500
C15 C16 1.424(7)
C15 H15A 0.9500
C16 H16A 0.9500

loop_
_geom_torsion_atom_site_label_1
_geom_torsion_atom_site_label_2
_geom_torsion_atom_site_label_3
_geom_torsion_atom_site_label_4
_geom_torsion
C5 C1 C2 C3 0.2(6)
Fe1 C1 C2 C3 59.4(3)
C5 C1 C2 Fe1 -59.2(3)
C1 C2 C3 C4 -0.2(6)
Fe1 C2 C3 C4 59.3(3)
C1 C2 C3 Fe1 -59.4(3)
C2 C3 C4 C5 0.1(6)
Fe1 C3 C4 C5 59.4(4)
C2 C3 C4 Fe1 -59.3(3)
C3 C4 C5 C1 0.0(6)
Fe1 C4 C5 C1 59.4(3)
C3 C4 C5 Fe1 -59.4(4)
C2 C1 C5 C4 -0.1(6)
Fe1 C1 C5 C4 -59.3(3)
C2 C1 C5 Fe1 59.2(3)
C10 C6 C7 C8 -0.5(5)
Fe1 C6 C7 C8 -59.0(3)
C10 C6 C7 Fe1 58.5(3)
C6 C7 C8 C9 0.7(6)
Fe1 C7 C8 C9 -58.2(3)
C6 C7 C8 Fe1 59.0(3)
C7 C8 C9 C10 -0.7(5)
Fe1 C8 C9 C10 -59.4(3)
C7 C8 C9 Fe1 58.7(3)
C7 C6 C10 C11 -172.7(5)
Fe1 C6 C10 C11 -113.5(5)
C7 C6 C10 C9 0.1(5)
Fe1 C6 C10 C9 59.3(3)
C7 C6 C10 Fe1 -59.2(3)
C8 C9 C10 C6 0.4(5)
Fe1 C9 C10 C6 -59.9(3)
C8 C9 C10 C11 173.4(4)
Fe1 C9 C10 C11 113.0(5)
C8 C9 C10 Fe1 60.3(3)
C12 N1 C11 C10 175.9(4)
C6 C10 C11 N1 -14.4(8)
C9 C10 C11 N1 174.0(5)
Fe1 C10 C11 N1 -101.5(5)
C11 N1 C12 C13 -168.5(4)
C11 N1 C12 C16 10.4(8)
C11 N1 C12 Re1 104.0(5)
N1 C12 C13 C14 176.5(4)
C16 C12 C13 C14 -2.6(5)
Re1 C12 C13 C14 -63.7(3)
N1 C12 C13 Re1 -119.7(4)
C16 C12 C13 Re1 61.1(3)
C12 C13 C14 C15 1.6(5)
Re1 C13 C14 C15 -63.4(3)
C12 C13 C14 Re1 65.0(3)
C13 C14 C15 C16 0.1(6)
Re1 C14 C15 C16 -63.6(4)
C13 C14 C15 Re1 63.7(3)
C14 C15 C16 C12 -1.7(6)
Re1 C15 C16 C12 -65.2(3)
C14 C15 C16 Re1 63.5(4)
N1 C12 C16 C15 -176.3(5)
C13 C12 C16 C15 2.7(6)
Re1 C12 C16 C15 64.1(4)
N1 C12 C16 Re1 119.5(5)
C13 C12 C16 Re1 -61.4(3)
